data_8105972
loop_
_publ_author_name
'Safavora, A.S.'
'Brito, Ivan'
'Cisterna, Jonathan'
'C\'ardenas, Alejandro'
'Huseynov, E.Z.'
'Khalilov, A.N.'
'Naghiyev, F.N.'
'Askerov, R.K.'
'Maharramov, A.M.'

_publ_section_title
;
 Crystal structure of ethyl (Z)-(4-oxo-4-phenylbut-2-en-2-yl)glycinate,
 C14H17NO3
;
_journal_issue 6
_journal_name_full 'Zeitschrift f\"ur Kristallographie - New Crystal Structures'
_journal_page_first 1183
_journal_page_last 1185
_journal_paper_doi 10.1515/ncrs-2019-0312
_journal_volume 234
_journal_year 2019
_chemical_formula_moiety 'C14 H17 N O3'
_chemical_formula_sum 'C14 H17 N O3'
_chemical_formula_weight 247.28
_space_group_crystal_system monoclinic
_space_group_IT_number 14
_space_group_name_Hall '-P 2yn'
_space_group_name_H-M_alt 'P 1 21/n 1'
_atom_sites_solution_hydrogens mixed
_atom_sites_solution_primary difmap
_atom_sites_solution_secondary difmap
_cell_angle_alpha 90
_cell_angle_beta 97.5684(11)
_cell_angle_gamma 90
_cell_formula_units_Z 4
_cell_length_a 11.1445(7)
_cell_length_b 8.5442(5)
_cell_length_c 14.2503(8)
_cell_measurement_reflns_used 1899
_cell_measurement_temperature 296(2)
_cell_measurement_theta_max 30.00
_cell_measurement_theta_min 2.49
_cell_volume 1345.10(14)
_computing_cell_refinement 'Bruker SAINT [1]'
_computing_data_collection 'Bruker APEX3[1]'
_computing_data_reduction 'Bruker SAINT [1]'
_computing_molecular_graphics 'Olex2 (Dolomanov et al., 2009) [5]'
_computing_publication_material 'Olex2 (Dolomanov et al., 2009) [5]'
_computing_structure_refinement 'SHELXL-2014/7 (Sheldrick, 2014)[2]'
_computing_structure_solution 'SHELXS-97 (Sheldrick 2008) [3]'
_diffrn_ambient_temperature 296(2)
_diffrn_measured_fraction_theta_full 0.999
_diffrn_measured_fraction_theta_max 0.997
_diffrn_measurement_device_type 'Bruker APEX-II CCD'
_diffrn_measurement_method '\f and \w scans'
_diffrn_radiation_type MoK\a
_diffrn_radiation_wavelength 0.71073
_diffrn_reflns_av_R_equivalents 0.0381
_diffrn_reflns_av_unetI/netI 0.0411
_diffrn_reflns_Laue_measured_fraction_full 0.999
_diffrn_reflns_Laue_measured_fraction_max 0.997
_diffrn_reflns_limit_h_max 15
_diffrn_reflns_limit_h_min -15
_diffrn_reflns_limit_k_max 11
_diffrn_reflns_limit_k_min -11
_diffrn_reflns_limit_l_max 19
_diffrn_reflns_limit_l_min -19
_diffrn_reflns_number 13813
_diffrn_reflns_point_group_measured_fraction_full 0.999
_diffrn_reflns_point_group_measured_fraction_max 0.997
_diffrn_reflns_theta_full 25.242
_diffrn_reflns_theta_max 28.998
_diffrn_reflns_theta_min 2.186
_exptl_absorpt_coefficient_mu 0.086
_exptl_absorpt_correction_T_max 0.7461
_exptl_absorpt_correction_T_min 0.7028
_exptl_absorpt_correction_type multi-scan
_exptl_crystal_colour colourless
_exptl_crystal_colour_primary colourless
_exptl_crystal_density_diffrn 1.221
_exptl_crystal_description prism
_exptl_crystal_F_000 528
_exptl_crystal_size_max 0.235
_exptl_crystal_size_mid 0.184
_exptl_crystal_size_min 0.13
_refine_diff_density_max 0.125
_refine_diff_density_min -0.128
_refine_diff_density_rms 0.028
_refine_ls_extinction_coef .
_refine_ls_extinction_method none
_refine_ls_goodness_of_fit_ref 1.001
_refine_ls_hydrogen_treatment mixed
_refine_ls_matrix_type full
_refine_ls_number_parameters 167
_refine_ls_number_reflns 3565
_refine_ls_number_restraints 0
_refine_ls_restrained_S_all 1.001
_refine_ls_R_factor_all 0.1358
_refine_ls_R_factor_gt 0.0668
_refine_ls_shift/su_max 0.000
_refine_ls_shift/su_mean 0.000
_refine_ls_structure_factor_coef Fsqd
_refine_ls_weighting_details 'w=1/[\s^2^(Fo^2^)+(0.0614P)^2^+0.1219P] where P=(Fo^2^+2Fc^2^)/3'
_refine_ls_weighting_scheme calc
_refine_ls_wR_factor_gt 0.1442
_refine_ls_wR_factor_ref 0.1680
_reflns_Friedel_coverage 0.000
_reflns_Friedel_fraction_full .
_reflns_Friedel_fraction_max .
_reflns_number_gt 1730
_reflns_number_total 3565
_reflns_threshold_expression 'I > 2\s(I)'
_cod_data_source_file suppl_ncrs-2019-0312_suppl.cif
_cod_data_source_block a
_cod_database_code 8105972
_shelx_space_group_comment
;
The symmetry employed for this shelxl refinement is uniquely defined
by the following loop, which should always be used as a source of
symmetry information in preference to the above space-group names.
They are only intended as comments.
;
_shelx_estimated_absorpt_t_max 0.989
_shelx_estimated_absorpt_t_min 0.980
_olex2_refinement_description
;
1. Others
 Fixed Uiso: H2(0.08) H3(0.09) H4(0.101) H5(0.116) H6(0.099) H8(0.078)
 H10a(0.082) H10b(0.082) H12a(0.109) H12b(0.109) H13a(0.179) H13b(0.179)
 H13c(0.179) H14a(0.129) H14b(0.129) H14c(0.129)
 Fixed X: H2(0.2395) H3(0.1873) H4(0.326) H5(0.5202) H6(0.5773) H8(0.6199)
 H10a(0.5779) H10b(0.5994) H12a(0.3215) H12b(0.3088) H13a(0.3644) H13b(0.4804)
 H13c(0.4677) H14a(0.768) H14b(0.7211) H14c(0.7517)
 Fixed Y: H2(1.0025) H3(1.1538) H4(1.2045) H5(1.112) H6(0.9698) H8(0.8396)
 H10a(0.4868) H10b(0.6412) H12a(0.5038) H12b(0.3481) H13a(0.2899) H13b(0.3942)
 H13c(0.2393) H14a(0.7028) H14b(0.5516) H14c(0.7016)
 Fixed Z: H2(0.1196) H3(0.2407) H4(0.3709) H5(0.3759) H6(0.2522) H8(0.1355)
 H10a(-0.1142) H10b(-0.1693) H12a(-0.3789) H12b(-0.3218) H13a(-0.4691) H13b(-
 0.4463) H13c(-0.3894) H14a(0.0728) H14b(0.0174) H14c(-0.0381)
;
_olex2_submission_special_instructions 'No special instructions were received'
_publcif_info_exptl_table_max_cols 4
_publcif_info_exptl_table_use_headnotes n
_publcif_funding_html
;
;

loop_
_space_group_symop_operation_xyz
'x, y, z'
'-x+1/2, y+1/2, -z+1/2'
'-x, -y, -z'
'x-1/2, -y-1/2, z-1/2'

loop_
_atom_site_label
_atom_site_type_symbol
_atom_site_fract_x
_atom_site_fract_y
_atom_site_fract_z
_atom_site_U_iso_or_equiv
_atom_site_adp_type
_atom_site_occupancy
_atom_site_site_symmetry_order
_atom_site_calc_flag
_atom_site_refinement_flags_posn
_atom_site_refinement_flags_adp
_atom_site_refinement_flags_occupancy
_atom_site_disorder_assembly
_atom_site_disorder_group
O1 O 0.35424(13) 0.82838(19) 0.03049(11) 0.0801(5) Uani 1 1 d . . . . .
O2 O 0.32991(15) 0.5933(2) -0.19795(12) 0.0944(6) Uani 1 1 d . . . . .
O3 O 0.46085(12) 0.46699(18) -0.27700(10) 0.0784(5) Uani 1 1 d . . . . .
N1 N 0.51204(17) 0.6762(2) -0.05831(13) 0.0646(5) Uani 1 1 d . . . . .
H1 H 0.434(2) 0.714(3) -0.0578(15) 0.094(8) Uiso 1 1 d . . . . .
C1 C 0.41392(18) 0.9664(2) 0.17216(14) 0.0587(5) Uani 1 1 d . . . . .
C2 C 0.29745(18) 1.0247(2) 0.17100(16) 0.0667(6) Uani 1 1 d . . . . .
H2A H 0.2395 1.0025 0.1196 0.080 Uiso 1 1 calc R U . . .
C3 C 0.2656(2) 1.1145(3) 0.24395(17) 0.0753(6) Uani 1 1 d . . . . .
H3A H 0.1873 1.1538 0.2407 0.090 Uiso 1 1 calc R U . . .
C4 C 0.3480(2) 1.1461(3) 0.32082(18) 0.0838(7) Uani 1 1 d . . . . .
H4A H 0.3260 1.2045 0.3709 0.101 Uiso 1 1 calc R U . . .
C5 C 0.4636(2) 1.0906(3) 0.32349(18) 0.0971(8) Uani 1 1 d . . . . .
H5A H 0.5202 1.1120 0.3759 0.116 Uiso 1 1 calc R U . . .
C6 C 0.4977(2) 1.0036(3) 0.24977(16) 0.0825(7) Uani 1 1 d . . . . .
H6A H 0.5773 0.9698 0.2522 0.099 Uiso 1 1 calc R U . . .
C7 C 0.44096(18) 0.8651(2) 0.09176(14) 0.0597(5) Uani 1 1 d . . . . .
C8 C 0.55970(18) 0.8114(2) 0.08697(16) 0.0647(6) Uani 1 1 d . . . . .
H8A H 0.6199 0.8396 0.1355 0.078 Uiso 1 1 calc R U . . .
C9 C 0.59186(18) 0.7199(2) 0.01505(16) 0.0632(5) Uani 1 1 d . . . . .
C10 C 0.54114(18) 0.5848(3) -0.13721(15) 0.0686(6) Uani 1 1 d . . . . .
H10A H 0.5779 0.4868 -0.1142 0.082 Uiso 1 1 calc R U . . .
H10B H 0.5994 0.6412 -0.1693 0.082 Uiso 1 1 calc R U . . .
C11 C 0.4303(2) 0.5515(3) -0.20582(16) 0.0686(6) Uani 1 1 d . . . . .
C12 C 0.3654(2) 0.4148(3) -0.34928(18) 0.0911(8) Uani 1 1 d . . . . .
H12A H 0.3215 0.5038 -0.3789 0.109 Uiso 1 1 calc R U . . .
H12B H 0.3088 0.3481 -0.3218 0.109 Uiso 1 1 calc R U . . .
C13 C 0.4247(3) 0.3268(4) -0.41968(19) 0.1191(11) Uani 1 1 d . . . . .
H13A H 0.3644 0.2899 -0.4691 0.179 Uiso 1 1 calc R U . . .
H13B H 0.4804 0.3942 -0.4463 0.179 Uiso 1 1 calc R U . . .
H13C H 0.4677 0.2393 -0.3894 0.179 Uiso 1 1 calc R U . . .
C14 C 0.7197(2) 0.6639(3) 0.01698(18) 0.0862(7) Uani 1 1 d . . . . .
H14A H 0.7680 0.7028 0.0728 0.129 Uiso 1 1 calc R U . . .
H14B H 0.7211 0.5516 0.0174 0.129 Uiso 1 1 calc R U . . .
H14C H 0.7517 0.7016 -0.0381 0.129 Uiso 1 1 calc R U . . .

loop_
_atom_site_aniso_label
_atom_site_aniso_U_11
_atom_site_aniso_U_22
_atom_site_aniso_U_33
_atom_site_aniso_U_23
_atom_site_aniso_U_13
_atom_site_aniso_U_12
O1 0.0566(9) 0.0974(12) 0.0839(11) -0.0197(9) 0.0008(8) 0.0007(8)
O2 0.0616(10) 0.1090(14) 0.1118(14) -0.0230(10) 0.0080(9) 0.0121(9)
O3 0.0624(10) 0.0930(11) 0.0787(10) -0.0146(9) 0.0044(8) 0.0016(8)
N1 0.0555(11) 0.0666(11) 0.0726(12) -0.0032(9) 0.0116(9) -0.0016(9)
C1 0.0557(12) 0.0529(11) 0.0669(13) 0.0046(9) 0.0059(9) -0.0062(9)
C2 0.0563(13) 0.0621(13) 0.0807(15) -0.0041(11) 0.0054(10) -0.0067(10)
C3 0.0644(14) 0.0705(15) 0.0928(17) -0.0063(13) 0.0169(12) -0.0027(11)
C4 0.0858(18) 0.0857(18) 0.0815(17) -0.0156(13) 0.0160(14) 0.0012(14)
C5 0.0860(19) 0.116(2) 0.0832(18) -0.0274(16) -0.0102(14) 0.0061(16)
C6 0.0633(14) 0.0982(18) 0.0830(17) -0.0130(14) -0.0022(12) 0.0052(12)
C7 0.0536(12) 0.0562(12) 0.0682(14) 0.0027(10) 0.0036(10) -0.0063(9)
C8 0.0531(12) 0.0655(13) 0.0736(14) -0.0021(11) 0.0014(10) -0.0041(10)
C9 0.0536(12) 0.0605(12) 0.0758(14) 0.0075(11) 0.0096(10) -0.0035(10)
C10 0.0591(12) 0.0722(14) 0.0766(15) -0.0028(12) 0.0170(10) -0.0065(10)
C11 0.0615(14) 0.0662(14) 0.0788(16) -0.0006(11) 0.0121(11) -0.0016(11)
C12 0.0739(16) 0.1027(19) 0.0904(18) -0.0141(15) -0.0127(13) 0.0058(14)
C13 0.112(2) 0.155(3) 0.0829(19) -0.0262(19) -0.0144(17) 0.018(2)
C14 0.0600(14) 0.1014(19) 0.0971(18) -0.0071(14) 0.0097(12) 0.0052(13)

loop_
_atom_type_symbol
_atom_type_description
_atom_type_scat_dispersion_real
_atom_type_scat_dispersion_imag
_atom_type_scat_source
C C 0.0033 0.0016 'International Tables Vol C Tables 4.2.6.8 and 6.1.1.4'
H H 0.0000 0.0000 'International Tables Vol C Tables 4.2.6.8 and 6.1.1.4'
N N 0.0061 0.0033 'International Tables Vol C Tables 4.2.6.8 and 6.1.1.4'
O O 0.0106 0.0060 'International Tables Vol C Tables 4.2.6.8 and 6.1.1.4'

loop_
_geom_angle_atom_site_label_1
_geom_angle_atom_site_label_2
_geom_angle_atom_site_label_3
_geom_angle
_geom_angle_site_symmetry_1
_geom_angle_site_symmetry_3
C11 O3 C12 118.20(18) . .
C9 N1 H1 115.1(14) . .
C9 N1 C10 124.61(19) . .
C10 N1 H1 120.2(14) . .
C2 C1 C7 118.70(18) . .
C6 C1 C2 117.2(2) . .
C6 C1 C7 124.1(2) . .
C1 C2 H2A 119.2 . .
C3 C2 C1 121.7(2) . .
C3 C2 H2A 119.2 . .
C2 C3 H3A 119.8 . .
C4 C3 C2 120.3(2) . .
C4 C3 H3A 119.8 . .
C3 C4 H4A 120.4 . .
C3 C4 C5 119.1(2) . .
C5 C4 H4A 120.4 . .
C4 C5 H5A 119.4 . .
C4 C5 C6 121.2(2) . .
C6 C5 H5A 119.4 . .
C1 C6 H6A 119.8 . .
C5 C6 C1 120.4(2) . .
C5 C6 H6A 119.8 . .
O1 C7 C1 117.58(18) . .
O1 C7 C8 121.8(2) . .
C8 C7 C1 120.64(18) . .
C7 C8 H8A 118.0 . .
C9 C8 C7 124.1(2) . .
C9 C8 H8A 118.0 . .
N1 C9 C8 122.1(2) . .
N1 C9 C14 117.3(2) . .
C8 C9 C14 120.6(2) . .
N1 C10 H10A 109.4 . .
N1 C10 H10B 109.4 . .
N1 C10 C11 111.16(17) . .
H10A C10 H10B 108.0 . .
C11 C10 H10A 109.4 . .
C11 C10 H10B 109.4 . .
O2 C11 O3 125.0(2) . .
O2 C11 C10 125.8(2) . .
O3 C11 C10 109.23(18) . .
O3 C12 H12A 110.4 . .
O3 C12 H12B 110.4 . .
O3 C12 C13 106.7(2) . .
H12A C12 H12B 108.6 . .
C13 C12 H12A 110.4 . .
C13 C12 H12B 110.4 . .
C12 C13 H13A 109.5 . .
C12 C13 H13B 109.5 . .
C12 C13 H13C 109.5 . .
H13A C13 H13B 109.5 . .
H13A C13 H13C 109.5 . .
H13B C13 H13C 109.5 . .
C9 C14 H14A 109.5 . .
C9 C14 H14B 109.5 . .
C9 C14 H14C 109.5 . .
H14A C14 H14B 109.5 . .
H14A C14 H14C 109.5 . .
H14B C14 H14C 109.5 . .

loop_
_geom_bond_atom_site_label_1
_geom_bond_atom_site_label_2
_geom_bond_distance
_geom_bond_site_symmetry_2
O1 C7 1.254(2) .
O2 C11 1.193(2) .
O3 C11 1.326(2) .
O3 C12 1.450(2) .
N1 H1 0.93(2) .
N1 C9 1.334(3) .
N1 C10 1.441(3) .
C1 C2 1.388(3) .
C1 C6 1.387(3) .
C1 C7 1.498(3) .
C2 H2A 0.9300 .
C2 C3 1.376(3) .
C3 H3A 0.9300 .
C3 C4 1.360(3) .
C4 H4A 0.9300 .
C4 C5 1.369(3) .
C5 H5A 0.9300 .
C5 C6 1.380(3) .
C6 H6A 0.9300 .
C7 C8 1.411(3) .
C8 H8A 0.9300 .
C8 C9 1.374(3) .
C9 C14 1.499(3) .
C10 H10A 0.9700 .
C10 H10B 0.9700 .
C10 C11 1.498(3) .
C12 H12A 0.9700 .
C12 H12B 0.9700 .
C12 C13 1.477(4) .
C13 H13A 0.9600 .
C13 H13B 0.9600 .
C13 H13C 0.9600 .
C14 H14A 0.9600 .
C14 H14B 0.9600 .
C14 H14C 0.9600 .

loop_
_geom_hbond_atom_site_label_D
_geom_hbond_atom_site_label_H
_geom_hbond_atom_site_label_A
_geom_hbond_distance_DH
_geom_hbond_distance_HA
_geom_hbond_distance_DA
_geom_hbond_angle_DHA
_geom_hbond_site_symmetry_A
N1 H1 O1 0.93(2) 1.90(2) 2.640(2) 134.7(19) .
C13 H13A O1 0.96 2.50 3.296(3) 140.2 2_544

loop_
_geom_torsion_atom_site_label_1
_geom_torsion_atom_site_label_2
_geom_torsion_atom_site_label_3
_geom_torsion_atom_site_label_4
_geom_torsion
_geom_torsion_site_symmetry_1
_geom_torsion_site_symmetry_2
_geom_torsion_site_symmetry_3
_geom_torsion_site_symmetry_4
O1 C7 C8 C9 2.1(3) . . . .
N1 C10 C11 O2 -0.2(3) . . . .
N1 C10 C11 O3 -179.79(17) . . . .
C1 C2 C3 C4 -1.3(3) . . . .
C1 C7 C8 C9 -179.19(19) . . . .
C2 C1 C6 C5 2.2(3) . . . .
C2 C1 C7 O1 -5.2(3) . . . .
C2 C1 C7 C8 176.01(19) . . . .
C2 C3 C4 C5 1.6(4) . . . .
C3 C4 C5 C6 0.0(4) . . . .
C4 C5 C6 C1 -1.9(4) . . . .
C6 C1 C2 C3 -0.6(3) . . . .
C6 C1 C7 O1 173.3(2) . . . .
C6 C1 C7 C8 -5.5(3) . . . .
C7 C1 C2 C3 178.03(19) . . . .
C7 C1 C6 C5 -176.4(2) . . . .
C7 C8 C9 N1 1.3(3) . . . .
C7 C8 C9 C14 -178.2(2) . . . .
C9 N1 C10 C11 178.10(19) . . . .
C10 N1 C9 C8 177.9(2) . . . .
C10 N1 C9 C14 -2.6(3) . . . .
C11 O3 C12 C13 179.0(2) . . . .
C12 O3 C11 O2 -2.7(3) . . . .
C12 O3 C11 C10 176.85(19) . . . .

loop_
_publcif_info_datablock.id
_publcif_info_datablock.publ_exptl
_publcif_info_datablock.publ_geom
_publcif_info_datablock.structure
{388329d8-916d-4e6b-8784-2c48dc2f1e24} y y y

loop_
_publcif_info_exptl_table_extra_item
sin_theta_over_lambda_max

loop_
_publcif_info_tables.block_id
_publcif_info_tables.reference_item
{388329d8-916d-4e6b-8784-2c48dc2f1e24} '_publcif_info_datablock.publ_exptl'

loop_
_publcif_info_cif.paper_type
EE
